data_4025198
loop_
_publ_author_name
'Raffaella Mancuso'
'Saurabh Mehta'
'Bartolo Gabriele'
'Giuseppe Salerno'
'William S. Jenks'
'Richard C. Larock'

_publ_contact_author_address 'Department of Chemistry, Iowa State University, Ames, Iowa 50011 USA'
_publ_contact_author_name 'Richard C. Larock'
_publ_section_title
;
 A Simple and Mild Synthesis of 1H-Isochromenes and
 (Z)-1-Alkylidene-1,3-dihydroisobenzofurans by the Iodocyclization of
 2-(1-Alkynyl)benzylic Alcohols
;
_journal_name_full 'Journal of Organic Chemistry'
_journal_page_first 897
_journal_page_last 901
_journal_paper_doi 10.1021/jo902333y
_journal_volume 75
_journal_year 2010
_chemical_formula_sum 'C19 H19 I O'
_chemical_formula_weight 390.24
_chemical_name_systematic
; 
 ? 
;
_space_group_IT_number 14
_symmetry_cell_setting monoclinic
_symmetry_space_group_name_Hall '-P 2yn'
_symmetry_space_group_name_H-M 'P 1 21/n 1'
_atom_sites_solution_hydrogens geom
_atom_sites_solution_primary direct
_atom_sites_solution_secondary difmap
_audit_creation_method SHELXL-97
_cell_angle_alpha 90.00
_cell_angle_beta 108.350(3)
_cell_angle_gamma 90.00
_cell_formula_units_Z 4
_cell_length_a 11.2638(19)
_cell_length_b 10.3724(18)
_cell_length_c 15.229(3)
_cell_measurement_reflns_used 8134
_cell_measurement_temperature 295(2)
_cell_measurement_theta_max 52.95
_cell_measurement_theta_min 5.41
_cell_volume 1688.8(5)
_computing_cell_refinement 'Bruker SAINT'
_computing_data_collection 'Bruker SAINT'
_computing_data_reduction 'Bruker SAINT'
_computing_molecular_graphics 'Bruker SHELXTL'
_computing_publication_material 'Bruker SHELXTL'
_computing_structure_refinement 'SHELXL-97 (Sheldrick, 1997)'
_computing_structure_solution 'SHELXS-97 (Sheldrick, 1990)'
_diffrn_ambient_temperature 295(2)
_diffrn_measured_fraction_theta_full 0.995
_diffrn_measured_fraction_theta_max 0.995
_diffrn_measurement_device_type 'CCD area detector'
_diffrn_measurement_method 'phi and omega scans'
_diffrn_radiation_monochromator graphite
_diffrn_radiation_source 'fine-focus sealed tube'
_diffrn_radiation_type MoK\a
_diffrn_radiation_wavelength 0.71073
_diffrn_reflns_av_R_equivalents 0.0322
_diffrn_reflns_av_sigmaI/netI 0.0131
_diffrn_reflns_limit_h_max 13
_diffrn_reflns_limit_h_min -14
_diffrn_reflns_limit_k_max 12
_diffrn_reflns_limit_k_min -12
_diffrn_reflns_limit_l_max 19
_diffrn_reflns_limit_l_min -19
_diffrn_reflns_number 26961
_diffrn_reflns_theta_full 26.50
_diffrn_reflns_theta_max 26.50
_diffrn_reflns_theta_min 1.98
_exptl_absorpt_coefficient_mu 1.893
_exptl_absorpt_correction_T_max 0.745
_exptl_absorpt_correction_T_min 0.654
_exptl_absorpt_correction_type multi-scan
_exptl_absorpt_process_details sadabs
_exptl_crystal_colour colorless
_exptl_crystal_density_diffrn 1.535
_exptl_crystal_density_method 'not measured'
_exptl_crystal_description irregular
_exptl_crystal_F_000 776
_exptl_crystal_size_max 0.22
_exptl_crystal_size_mid 0.18
_exptl_crystal_size_min 0.16
_refine_diff_density_max 1.178
_refine_diff_density_min -0.880
_refine_diff_density_rms 0.049
_refine_ls_extinction_method none
_refine_ls_goodness_of_fit_ref 1.048
_refine_ls_hydrogen_treatment riding
_refine_ls_matrix_type full
_refine_ls_number_parameters 192
_refine_ls_number_reflns 3481
_refine_ls_number_restraints 0
_refine_ls_restrained_S_all 1.048
_refine_ls_R_factor_all 0.0271
_refine_ls_R_factor_gt 0.0246
_refine_ls_shift/su_max 0.001
_refine_ls_shift/su_mean 0.000
_refine_ls_structure_factor_coef Fsqd
_refine_ls_weighting_details 'calc w=1/[\s^2^(Fo^2^)+(0.0268P)^2^+1.1815P] where P=(Fo^2^+2Fc^2^)/3'
_refine_ls_weighting_scheme calc
_refine_ls_wR_factor_gt 0.0610
_refine_ls_wR_factor_ref 0.0626
_reflns_number_gt 3191
_reflns_number_total 3481
_reflns_threshold_expression >2sigma(I)
_cod_data_source_file jo902333y_si_003.cif
_cod_data_source_block 1
_cod_depositor_comments
;
The following automatic conversions were performed:

'_symmetry_cell_setting' value 'Monoclinic' changed to 'monoclinic'
according to the built-in table from CIF Core dictionary named
'cif_core.dic' version 2.4.1 from 2010-06-29.

Automatic conversion script
Id: cif_fix_values 1646 2011-03-28 12:23:43Z adriana 
;
_cod_original_cell_volume 1688.7(5)
_cod_database_code 4025198

loop_
_symmetry_equiv_pos_as_xyz
'x, y, z'
'-x+1/2, y+1/2, -z+1/2'
'-x, -y, -z'
'x-1/2, -y-1/2, z-1/2'

loop_
_atom_site_label
_atom_site_type_symbol
_atom_site_fract_x
_atom_site_fract_y
_atom_site_fract_z
_atom_site_U_iso_or_equiv
_atom_site_adp_type
_atom_site_occupancy
_atom_site_symmetry_multiplicity
_atom_site_calc_flag
_atom_site_refinement_flags
_atom_site_disorder_assembly
_atom_site_disorder_group
I1 I 0.219089(15) 0.301982(17) 1.067666(11) 0.05842(8) Uani 1 1 d . . .
O1 O 0.26618(14) 0.50869(16) 0.93403(10) 0.0507(4) Uani 1 1 d . . .
C13 C 0.12012(19) 0.3440(2) 0.92841(15) 0.0399(4) Uani 1 1 d . . .
C1 C 0.1839(3) 0.6438(3) 0.69924(18) 0.0554(6) Uani 1 1 d . . .
H1 H 0.2382 0.7090 0.6945 0.066 Uiso 1 1 calc R . .
C5 C 0.1195(2) 0.4836(2) 0.79035(15) 0.0398(4) Uani 1 1 d . . .
C14 C 0.0038(2) 0.2699(2) 0.88887(15) 0.0418(5) Uani 1 1 d . . .
C15 C 0.0063(3) 0.1365(3) 0.8808(2) 0.0616(7) Uani 1 1 d . . .
H15 H 0.0825 0.0934 0.8989 0.074 Uiso 1 1 calc R . .
C4 C 0.0224(2) 0.4446(2) 0.71279(15) 0.0462(5) Uani 1 1 d . . .
H4 H -0.0309 0.3779 0.7167 0.055 Uiso 1 1 calc R . .
C19 C -0.1105(2) 0.3319(3) 0.86264(19) 0.0576(6) Uani 1 1 d . . .
H19 H -0.1145 0.4209 0.8685 0.069 Uiso 1 1 calc R . .
C18 C -0.2201(3) 0.2599(4) 0.8273(2) 0.0772(9) Uani 1 1 d . . .
H18 H -0.2972 0.3015 0.8089 0.093 Uiso 1 1 calc R . .
C12 C 0.16280(19) 0.4383(2) 0.88706(15) 0.0393(4) Uani 1 1 d . . .
C6 C 0.1990(2) 0.5830(2) 0.78298(16) 0.0447(5) Uani 1 1 d . . .
C7 C 0.2925(2) 0.6101(2) 0.87539(16) 0.0473(5) Uani 1 1 d . . .
C3 C 0.0072(3) 0.5074(3) 0.62987(17) 0.0572(6) Uani 1 1 d . . .
H3 H -0.0577 0.4830 0.5777 0.069 Uiso 1 1 calc R . .
C16 C -0.1033(4) 0.0675(3) 0.8461(2) 0.0841(10) Uani 1 1 d . . .
H16 H -0.1005 -0.0217 0.8410 0.101 Uiso 1 1 calc R . .
C17 C -0.2151(3) 0.1296(4) 0.8194(2) 0.0846(11) Uani 1 1 d . . .
H17 H -0.2887 0.0827 0.7956 0.101 Uiso 1 1 calc R . .
C9 C 0.1387(3) 0.7658(3) 0.9138(2) 0.0732(8) Uani 1 1 d . . .
H9A H 0.0852 0.7717 0.8509 0.110 Uiso 1 1 calc R . .
H9B H 0.1355 0.8453 0.9453 0.110 Uiso 1 1 calc R . .
H9C H 0.1110 0.6964 0.9443 0.110 Uiso 1 1 calc R . .
C8 C 0.2721(3) 0.7405(3) 0.9154(2) 0.0606(7) Uani 1 1 d . . .
H8A H 0.3266 0.7457 0.9789 0.073 Uiso 1 1 calc R . .
H8B H 0.2969 0.8082 0.8808 0.073 Uiso 1 1 calc R . .
C10 C 0.4280(2) 0.5953(3) 0.8775(2) 0.0582(6) Uani 1 1 d . . .
H10A H 0.4463 0.6624 0.8393 0.070 Uiso 1 1 calc R . .
H10B H 0.4819 0.6092 0.9404 0.070 Uiso 1 1 calc R . .
C2 C 0.0868(3) 0.6057(3) 0.62304(18) 0.0608(7) Uani 1 1 d . . .
H2 H 0.0746 0.6466 0.5665 0.073 Uiso 1 1 calc R . .
C11 C 0.4602(3) 0.4666(3) 0.8447(2) 0.0747(8) Uani 1 1 d . . .
H11A H 0.4443 0.3993 0.8828 0.112 Uiso 1 1 calc R . .
H11B H 0.5471 0.4657 0.8488 0.112 Uiso 1 1 calc R . .
H11C H 0.4099 0.4530 0.7816 0.112 Uiso 1 1 calc R . .

loop_
_atom_site_aniso_label
_atom_site_aniso_U_11
_atom_site_aniso_U_22
_atom_site_aniso_U_33
_atom_site_aniso_U_23
_atom_site_aniso_U_13
_atom_site_aniso_U_12
I1 0.05061(11) 0.06399(12) 0.05321(11) 0.01755(7) 0.00567(8) -0.00765(7)
O1 0.0467(9) 0.0509(9) 0.0479(9) 0.0088(7) 0.0055(7) -0.0171(7)
C13 0.0373(10) 0.0380(10) 0.0436(11) 0.0036(9) 0.0114(9) -0.0002(9)
C1 0.0658(16) 0.0482(13) 0.0577(14) 0.0113(11) 0.0273(12) 0.0018(12)
C5 0.0403(11) 0.0373(10) 0.0437(11) 0.0006(9) 0.0159(9) 0.0018(8)
C14 0.0411(11) 0.0432(11) 0.0440(11) 0.0017(9) 0.0173(9) -0.0057(9)
C15 0.0619(16) 0.0466(14) 0.0791(18) -0.0063(13) 0.0263(14) -0.0121(12)
C4 0.0453(12) 0.0474(12) 0.0464(12) -0.0048(10) 0.0150(10) 0.0020(10)
C19 0.0426(13) 0.0668(16) 0.0638(16) 0.0036(13) 0.0175(11) 0.0014(12)
C18 0.0396(14) 0.125(3) 0.0655(18) 0.0059(19) 0.0149(13) -0.0051(16)
C12 0.0356(10) 0.0368(10) 0.0441(11) -0.0007(8) 0.0106(8) -0.0032(8)
C6 0.0457(12) 0.0397(11) 0.0508(12) 0.0055(9) 0.0182(10) 0.0007(9)
C7 0.0467(12) 0.0409(12) 0.0544(13) 0.0052(10) 0.0163(10) -0.0101(9)
C3 0.0612(15) 0.0647(16) 0.0416(12) -0.0056(11) 0.0105(11) 0.0106(13)
C16 0.093(3) 0.068(2) 0.094(2) -0.0204(17) 0.033(2) -0.0413(19)
C17 0.071(2) 0.114(3) 0.0703(19) -0.0159(19) 0.0237(16) -0.052(2)
C9 0.082(2) 0.0723(19) 0.0715(19) -0.0031(16) 0.0335(16) 0.0098(16)
C8 0.0697(18) 0.0486(14) 0.0654(16) -0.0022(12) 0.0241(14) -0.0101(12)
C10 0.0475(13) 0.0521(14) 0.0748(17) 0.0063(13) 0.0187(12) -0.0107(11)
C2 0.0790(18) 0.0603(16) 0.0462(13) 0.0108(12) 0.0242(13) 0.0129(14)
C11 0.0594(17) 0.0666(18) 0.098(2) -0.0023(17) 0.0246(16) 0.0036(14)

loop_
_atom_type_symbol
_atom_type_description
_atom_type_scat_dispersion_real
_atom_type_scat_dispersion_imag
_atom_type_scat_source
C C 0.0033 0.0016 'International Tables Vol C Tables 4.2.6.8 and 6.1.1.4'
H H 0.0000 0.0000 'International Tables Vol C Tables 4.2.6.8 and 6.1.1.4'
O O 0.0106 0.0060 'International Tables Vol C Tables 4.2.6.8 and 6.1.1.4'
I I -0.4742 1.8119 'International Tables Vol C Tables 4.2.6.8 and 6.1.1.4'

loop_
_geom_angle_atom_site_label_1
_geom_angle_atom_site_label_2
_geom_angle_atom_site_label_3
_geom_angle
_geom_angle_site_symmetry_1
_geom_angle_site_symmetry_3
_geom_angle_publ_flag
C12 O1 C7 111.40(16) . . ?
C12 C13 C14 126.6(2) . . ?
C12 C13 I1 118.17(16) . . ?
C14 C13 I1 115.09(15) . . ?
C2 C1 C6 118.7(2) . . ?
C2 C1 H1 120.7 . . ?
C6 C1 H1 120.7 . . ?
C6 C5 C4 120.0(2) . . ?
C6 C5 C12 107.30(19) . . ?
C4 C5 C12 132.7(2) . . ?
C19 C14 C15 118.7(2) . . ?
C19 C14 C13 120.3(2) . . ?
C15 C14 C13 121.0(2) . . ?
C16 C15 C14 120.7(3) . . ?
C16 C15 H15 119.7 . . ?
C14 C15 H15 119.7 . . ?
C3 C4 C5 118.4(2) . . ?
C3 C4 H4 120.8 . . ?
C5 C4 H4 120.8 . . ?
C14 C19 C18 119.6(3) . . ?
C14 C19 H19 120.2 . . ?
C18 C19 H19 120.2 . . ?
C17 C18 C19 120.6(3) . . ?
C17 C18 H18 119.7 . . ?
C19 C18 H18 119.7 . . ?
C13 C12 O1 121.22(19) . . ?
C13 C12 C5 130.6(2) . . ?
O1 C12 C5 108.14(17) . . ?
C1 C6 C5 121.0(2) . . ?
C1 C6 C7 128.9(2) . . ?
C5 C6 C7 110.08(19) . . ?
O1 C7 C6 102.75(17) . . ?
O1 C7 C10 107.91(19) . . ?
C6 C7 C10 113.9(2) . . ?
O1 C7 C8 107.9(2) . . ?
C6 C7 C8 113.1(2) . . ?
C10 C7 C8 110.8(2) . . ?
C4 C3 C2 121.3(2) . . ?
C4 C3 H3 119.4 . . ?
C2 C3 H3 119.4 . . ?
C17 C16 C15 120.1(3) . . ?
C17 C16 H16 119.9 . . ?
C15 C16 H16 119.9 . . ?
C16 C17 C18 120.3(3) . . ?
C16 C17 H17 119.8 . . ?
C18 C17 H17 119.8 . . ?
C8 C9 H9A 109.5 . . ?
C8 C9 H9B 109.5 . . ?
H9A C9 H9B 109.5 . . ?
C8 C9 H9C 109.5 . . ?
H9A C9 H9C 109.5 . . ?
H9B C9 H9C 109.5 . . ?
C9 C8 C7 114.7(2) . . ?
C9 C8 H8A 108.6 . . ?
C7 C8 H8A 108.6 . . ?
C9 C8 H8B 108.6 . . ?
C7 C8 H8B 108.6 . . ?
H8A C8 H8B 107.6 . . ?
C11 C10 C7 115.2(2) . . ?
C11 C10 H10A 108.5 . . ?
C7 C10 H10A 108.5 . . ?
C11 C10 H10B 108.5 . . ?
C7 C10 H10B 108.5 . . ?
H10A C10 H10B 107.5 . . ?
C1 C2 C3 120.6(2) . . ?
C1 C2 H2 119.7 . . ?
C3 C2 H2 119.7 . . ?
C10 C11 H11A 109.5 . . ?
C10 C11 H11B 109.5 . . ?
H11A C11 H11B 109.5 . . ?
C10 C11 H11C 109.5 . . ?
H11A C11 H11C 109.5 . . ?
H11B C11 H11C 109.5 . . ?

loop_
_geom_bond_atom_site_label_1
_geom_bond_atom_site_label_2
_geom_bond_distance
_geom_bond_site_symmetry_2
_geom_bond_publ_flag
I1 C13 2.107(2) . ?
O1 C12 1.370(3) . ?
O1 C7 1.469(3) . ?
C13 C12 1.333(3) . ?
C13 C14 1.474(3) . ?
C1 C2 1.378(4) . ?
C1 C6 1.384(3) . ?
C1 H1 0.9300 . ?
C5 C6 1.393(3) . ?
C5 C4 1.394(3) . ?
C5 C12 1.475(3) . ?
C14 C19 1.381(3) . ?
C14 C15 1.390(4) . ?
C15 C16 1.380(4) . ?
C15 H15 0.9300 . ?
C4 C3 1.383(3) . ?
C4 H4 0.9300 . ?
C19 C18 1.398(4) . ?
C19 H19 0.9300 . ?
C18 C17 1.360(6) . ?
C18 H18 0.9300 . ?
C6 C7 1.495(3) . ?
C7 C10 1.524(3) . ?
C7 C8 1.530(4) . ?
C3 C2 1.383(4) . ?
C3 H3 0.9300 . ?
C16 C17 1.358(5) . ?
C16 H16 0.9300 . ?
C17 H17 0.9300 . ?
C9 C8 1.518(4) . ?
C9 H9A 0.9600 . ?
C9 H9B 0.9600 . ?
C9 H9C 0.9600 . ?
C8 H8A 0.9700 . ?
C8 H8B 0.9700 . ?
C10 C11 1.510(4) . ?
C10 H10A 0.9700 . ?
C10 H10B 0.9700 . ?
C2 H2 0.9300 . ?
C11 H11A 0.9600 . ?
C11 H11B 0.9600 . ?
C11 H11C 0.9600 . ?

loop_
_cod_related_entry_id
_cod_related_entry_database
_cod_related_entry_code
1 ChemSpider 30659135
